data_7151366
loop_
_publ_author_name
'Potter, Brian'
'Palmer, Rex A.'
'Withnall, Robert'
'Jenkins, Terence C.'
'Chowdhry, Babur Z.'

_publ_section_title
;
 Two new cyclosporin folds observed in the structures of the
 immunosuppressant cyclosporin G and the formyl peptide receptor
 antagonist cyclosporin H at ultra-high resolution
;
_journal_issue 9
_journal_name_full 'Organic &amp;  Biomolecular Chemistry'
_journal_page_first 1466
_journal_paper_doi 10.1039/b210086j
_journal_volume 1
_journal_year 2003
_chemical_formula_moiety 'C63 H113 O12 N11. 2.4H2O CH3OH'
_chemical_formula_sum 'C64 H121.8 N11 O15.4'
_chemical_formula_weight 1291.92
_chemical_melting_point ?
_chemical_name_common 'cyclosporin G'
_chemical_name_systematic
;
cyclosporin G crystal form II ex MeOH and Mg (ClO4)2 LT
;
_space_group_IT_number 19
_symmetry_cell_setting orthorhombic
_symmetry_space_group_name_Hall 'P 2ac 2ab'
_symmetry_space_group_name_H-M 'P 21 21 21'
_atom_sites_solution_hydrogens geom
_atom_sites_solution_primary direct
_atom_sites_solution_secondary difmap
_audit_creation_method SHELXL-97
_cell_angle_alpha 90.00
_cell_angle_beta 90.00
_cell_angle_gamma 90.00
_cell_formula_units_Z 4
_cell_length_a 12.4300(17)
_cell_length_b 20.256(3)
_cell_length_c 30.617(4)
_cell_measurement_reflns_used 119743
_cell_measurement_temperature 100(2)
_cell_measurement_theta_max 27
_cell_measurement_theta_min 2.7
_cell_volume 7708.8(19)
_computing_cell_refinement Denzo
_computing_data_collection
;
Collect Data collection and processing user interface:
Collect: Data collection software, R. Hooft, Nonius B.V.(1998)
;
_computing_data_reduction Denzo
_computing_molecular_graphics 'WinGX (Farrugia, 1998)'
_computing_publication_material SHELX97
_computing_structure_refinement 'SHELXL-97 (Sheldrick, 1997)'
_computing_structure_solution 'SHELX-S (Sheldrick, 1986)'
_diffrn_ambient_temperature 100(2)
_diffrn_measured_fraction_theta_full 0.992
_diffrn_measured_fraction_theta_max 0.992
_diffrn_radiation_monochromator graphite
_diffrn_radiation_source 'fine-focus sealed tube'
_diffrn_radiation_type MoK\a
_diffrn_radiation_wavelength 0.71073
_diffrn_reflns_av_R_equivalents 0.0745
_diffrn_reflns_av_sigmaI/netI 0.0325
_diffrn_reflns_limit_h_max 14
_diffrn_reflns_limit_h_min -14
_diffrn_reflns_limit_k_max 23
_diffrn_reflns_limit_k_min -23
_diffrn_reflns_limit_l_max 35
_diffrn_reflns_limit_l_min -35
_diffrn_reflns_number 119743
_diffrn_reflns_theta_full 24.10
_diffrn_reflns_theta_max 24.10
_diffrn_reflns_theta_min 2.01
_exptl_absorpt_coefficient_mu 0.079
_exptl_absorpt_correction_T_max 0.98
_exptl_absorpt_correction_T_min 0.80
_exptl_absorpt_correction_type SORTAV
_exptl_absorpt_process_details
;
SORTAV absorption correction software package: 
R.H. Blessing (1997)
;
_exptl_crystal_colour colorless
_exptl_crystal_density_diffrn 1.113
_exptl_crystal_density_meas ?
_exptl_crystal_density_method .
_exptl_crystal_description prism
_exptl_crystal_F_000 2824
_exptl_crystal_size_max 0.40
_exptl_crystal_size_mid 0.15
_exptl_crystal_size_min 0.15
_refine_diff_density_max 0.403
_refine_diff_density_min -0.196
_refine_diff_density_rms 0.050
_refine_ls_abs_structure_details 'Flack H D (1983), Acta Cryst. A39, 876-881'
_refine_ls_abs_structure_Flack -0.8(13)
_refine_ls_extinction_coef 0.0022(5)
_refine_ls_extinction_expression Fc^*^=kFc[1+0.001xFc^2^\l^3^/sin(2\q)]^-1/4^
_refine_ls_extinction_method SHELXL
_refine_ls_goodness_of_fit_ref 1.042
_refine_ls_hydrogen_treatment mixed
_refine_ls_matrix_type full
_refine_ls_number_parameters 905
_refine_ls_number_reflns 6702
_refine_ls_number_restraints 0
_refine_ls_restrained_S_all 1.042
_refine_ls_R_factor_all 0.0726
_refine_ls_R_factor_gt 0.0558
_refine_ls_shift/su_max 0.002
_refine_ls_shift/su_mean 0.000
_refine_ls_structure_factor_coef Fsqd
_refine_ls_weighting_details 'calc w=1/[\s^2^(Fo^2^)+(0.0930P)^2^+2.3760P] where P=(Fo^2^+2Fc^2^)/3'
_refine_ls_weighting_scheme calc
_refine_ls_wR_factor_gt 0.1386
_refine_ls_wR_factor_ref 0.1485
_reflns_number_gt 5480
_reflns_number_total 6702
_reflns_threshold_expression >2sigma(I)
_cod_data_source_file b210086j.txt
_cod_data_source_block CsG_II
_cod_depositor_comments
;
The following automatic conversions were performed:

'_chemical_melting_point' value 'not measured' was changed to '?' -
the value is undefined or not given.

Automatic conversion script
Id: cif_fix_values 1569 2011-02-09 13:29:24Z adriana 
;
_cod_original_cell_volume 7708.8(18)
_cod_original_formula_sum 'C64 H121.80 N11 O15.40'
_cod_database_code 7151366

loop_
_symmetry_equiv_pos_as_xyz
'x, y, z'
'-x+1/2, -y, z+1/2'
'-x, y+1/2, -z+1/2'
'x+1/2, -y+1/2, -z'

loop_
_atom_site_label
_atom_site_type_symbol
_atom_site_fract_x
_atom_site_fract_y
_atom_site_fract_z
_atom_site_U_iso_or_equiv
_atom_site_adp_type
_atom_site_occupancy
_atom_site_symmetry_multiplicity
_atom_site_calc_flag
_atom_site_refinement_flags
_atom_site_disorder_assembly
_atom_site_disorder_group
O1 O 1.5707(3) -0.09323(15) 1.00247(10) 0.0497(8) Uani 1 1 d . . .
O2 O 1.1955(3) -0.14274(15) 0.97113(10) 0.0526(8) Uani 1 1 d . . .
O3 O 1.3272(3) -0.24882(16) 0.91236(9) 0.0484(8) Uani 1 1 d . . .
O4 O 1.2083(3) -0.29841(16) 0.76983(9) 0.0466(8) Uani 1 1 d . . .
O5 O 1.0430(4) -0.10992(16) 0.82305(10) 0.0673(11) Uani 1 1 d . . .
O6 O 0.9964(3) 0.03785(16) 0.71253(10) 0.0538(8) Uani 1 1 d . . .
O7 O 0.8287(3) 0.05849(14) 0.85552(9) 0.0486(8) Uani 1 1 d . . .
O8 O 0.9598(2) 0.23534(14) 0.83795(9) 0.0397(7) Uani 1 1 d . . .
O9 O 1.1103(2) 0.19269(15) 0.98774(9) 0.0450(7) Uani 1 1 d . . .
O10 O 1.2801(2) -0.00370(14) 0.91563(10) 0.0436(7) Uani 1 1 d . . .
O11 O 1.5887(2) 0.13739(15) 0.92715(10) 0.0481(8) Uani 1 1 d . . .
O12 O 1.6545(3) -0.0288(2) 0.87318(11) 0.0636(9) Uani 1 1 d . . .
H12 H 1.7200 -0.0188 0.8725 0.10(3) Uiso 1 1 calc R . .
N1 N 1.5681(3) 0.03157(18) 0.94624(11) 0.0401(8) Uani 1 1 d . . .
N2 N 1.4004(3) -0.09155(16) 0.97711(11) 0.0408(9) Uani 1 1 d . . .
H2 H 1.3561 -0.0762 0.9571 0.032(11) Uiso 1 1 calc R . .
N3 N 1.2637(3) -0.23932(16) 0.99400(10) 0.0372(8) Uani 1 1 d . . .
N4 N 1.1854(3) -0.30821(16) 0.88742(10) 0.0336(8) Uani 1 1 d . . .
N5 N 1.1022(3) -0.24229(17) 0.81629(11) 0.0398(8) Uani 1 1 d . . .
H5 H 1.0886 -0.2330 0.8438 0.051(13) Uiso 1 1 calc R . .
N6 N 1.0850(3) -0.09997(17) 0.75142(11) 0.0420(9) Uani 1 1 d . . .
N7 N 0.9398(3) 0.01317(18) 0.78047(12) 0.0469(10) Uani 1 1 d . . .
H7 H 0.9563 -0.0067 0.8051 0.051(14) Uiso 1 1 calc R . .
N8 N 0.7979(3) 0.14872(16) 0.81444(10) 0.0351(8) Uani 1 1 d . . .
H8 H 0.7901 0.1645 0.7879 0.024(10) Uiso 1 1 calc R . .
N9 N 0.9217(3) 0.21323(15) 0.90897(10) 0.0327(8) Uani 1 1 d . . .
N10 N 1.1090(3) 0.12481(16) 0.92943(11) 0.0358(8) Uani 1 1 d . . .
N11 N 1.3445(3) 0.09968(16) 0.92318(11) 0.0352(8) Uani 1 1 d . . .
C1A C 1.6637(4) 0.0406(3) 0.97376(16) 0.0556(13) Uani 1 1 d . . .
H1A1 H 1.6719 0.0024 0.9931 0.062(8) Uiso 1 1 calc R . .
H1A2 H 1.6555 0.0807 0.9913 0.062(8) Uiso 1 1 calc R . .
H1A3 H 1.7276 0.0446 0.9552 0.062(8) Uiso 1 1 calc R . .
C2A C 1.5380(4) -0.0367(2) 0.93474(12) 0.0390(10) Uani 1 1 d . . .
H2A H 1.4753 -0.0348 0.9143 0.047 Uiso 1 1 calc R . .
C3A C 1.5043(4) -0.0753(2) 0.97489(14) 0.0388(10) Uani 1 1 d . . .
C4A C 1.6339(4) -0.0681(3) 0.91014(15) 0.0545(13) Uani 1 1 d . . .
H4A H 1.6985 -0.0666 0.9296 0.040(11) Uiso 1 1 calc R . .
C5A C 1.6160(5) -0.1385(3) 0.89603(17) 0.0629(15) Uani 1 1 d . . .
H5A H 1.5962 -0.1656 0.9221 0.10(2) Uiso 1 1 calc R . .
C6A C 1.5243(5) -0.1430(3) 0.86188(18) 0.0670(15) Uani 1 1 d . . .
H6A1 H 1.4551 -0.1329 0.8765 0.13(2) Uiso 1 1 calc R . .
H6A2 H 1.5362 -0.1089 0.8392 0.13(2) Uiso 1 1 calc R . .
C7A C 1.5157(5) -0.2082(4) 0.8404(2) 0.0799(18) Uani 1 1 d . . .
H7A H 1.5048 -0.2456 0.8586 0.23(6) Uiso 1 1 calc R . .
C8A C 1.5220(5) -0.2183(3) 0.7984(2) 0.0760(18) Uani 1 1 d . . .
H8A H 1.5356 -0.1815 0.7801 0.041(13) Uiso 1 1 calc R . .
C9A C 1.5090(7) -0.2856(4) 0.7772(3) 0.115(3) Uani 1 1 d . . .
H9A1 H 1.4444 -0.2855 0.7588 0.19(3) Uiso 1 1 calc R . .
H9A2 H 1.5018 -0.3194 0.7998 0.19(3) Uiso 1 1 calc R . .
H9A3 H 1.5722 -0.2952 0.7591 0.19(3) Uiso 1 1 calc R . .
C10A C 1.7232(5) -0.1640(3) 0.8773(2) 0.0731(17) Uani 1 1 d . . .
H10A H 1.7160 -0.2108 0.8697 0.120(15) Uiso 1 1 calc R . .
H10B H 1.7801 -0.1587 0.8992 0.120(15) Uiso 1 1 calc R . .
H10C H 1.7418 -0.1387 0.8511 0.120(15) Uiso 1 1 calc R . .
C1B C 1.3574(4) -0.1342(2) 1.01182(13) 0.0417(11) Uani 1 1 d . . .
H1B H 1.4150 -0.1655 1.0214 0.027(10) Uiso 1 1 calc R . .
C2B C 1.2656(4) -0.1736(2) 0.99086(13) 0.0385(10) Uani 1 1 d . . .
C3B C 1.3192(4) -0.0954(2) 1.05088(15) 0.0515(12) Uani 1 1 d . . .
H3B1 H 1.2641 -0.0634 1.0411 0.041(8) Uiso 1 1 calc R . .
H3B2 H 1.3806 -0.0700 1.0628 0.041(8) Uiso 1 1 calc R . .
C4B C 1.2721(5) -0.1372(3) 1.08711(16) 0.0620(14) Uani 1 1 d . . .
H4B1 H 1.2060 -0.1590 1.0763 0.079(13) Uiso 1 1 calc R . .
H4B2 H 1.3243 -0.1722 1.0949 0.079(13) Uiso 1 1 calc R . .
C5B C 1.2451(6) -0.0982(4) 1.12751(19) 0.090(2) Uani 1 1 d . . .
H5B1 H 1.2069 -0.0578 1.1192 0.16(2) Uiso 1 1 calc R . .
H5B2 H 1.3116 -0.0866 1.1429 0.16(2) Uiso 1 1 calc R . .
H5B3 H 1.1993 -0.1248 1.1467 0.16(2) Uiso 1 1 calc R . .
C1C C 1.3528(4) -0.2789(2) 1.01134(16) 0.0530(13) Uani 1 1 d . . .
H1C1 H 1.3283 -0.3243 1.0163 0.073(9) Uiso 1 1 calc R . .
H1C2 H 1.3774 -0.2598 1.0390 0.073(9) Uiso 1 1 calc R . .
H1C3 H 1.4123 -0.2790 0.9903 0.073(9) Uiso 1 1 calc R . .
C2C C 1.1921(4) -0.2739(2) 0.96462(12) 0.0373(10) Uani 1 1 d . . .
H2C1 H 1.1215 -0.2513 0.9637 0.033(7) Uiso 1 1 calc R . .
H2C2 H 1.1806 -0.3196 0.9752 0.033(7) Uiso 1 1 calc R . .
C3C C 1.2410(3) -0.2755(2) 0.91909(13) 0.0363(10) Uani 1 1 d . . .
C1D C 1.0828(4) -0.3403(2) 0.89615(14) 0.0448(11) Uani 1 1 d . . .
H1D1 H 1.0537 -0.3583 0.8689 0.066(8) Uiso 1 1 calc R . .
H1D2 H 1.0322 -0.3080 0.9082 0.066(8) Uiso 1 1 calc R . .
H1D3 H 1.0935 -0.3762 0.9172 0.066(8) Uiso 1 1 calc R . .
C2D C 1.2379(3) -0.3185(2) 0.84526(12) 0.0337(9) Uani 1 1 d . . .
H2D H 1.3109 -0.2978 0.8473 0.024(9) Uiso 1 1 calc R . .
C3D C 1.1799(4) -0.2850(2) 0.80717(13) 0.0363(10) Uani 1 1 d . . .
C4D C 1.2552(4) -0.3917(2) 0.83511(14) 0.0420(10) Uani 1 1 d . . .
H4D1 H 1.2967 -0.3954 0.8076 0.034(7) Uiso 1 1 calc R . .
H4D2 H 1.1842 -0.4126 0.8302 0.034(7) Uiso 1 1 calc R . .
C5D C 1.3143(4) -0.4302(2) 0.87090(16) 0.0565(13) Uani 1 1 d . . .
H5D H 1.2733 -0.4250 0.8988 0.054(13) Uiso 1 1 calc R . .
C6D C 1.4276(5) -0.4046(3) 0.8780(2) 0.0741(17) Uani 1 1 d . . .
H6D1 H 1.4632 -0.4310 0.9006 0.096(12) Uiso 1 1 calc R . .
H6D2 H 1.4246 -0.3584 0.8874 0.096(12) Uiso 1 1 calc R . .
H6D3 H 1.4683 -0.4078 0.8507 0.096(12) Uiso 1 1 calc R . .
C7D C 1.3152(6) -0.5036(2) 0.85875(19) 0.0707(17) Uani 1 1 d . . .
H7D1 H 1.3543 -0.5097 0.8313 0.084(11) Uiso 1 1 calc R . .
H7D2 H 1.2410 -0.5193 0.8553 0.084(11) Uiso 1 1 calc R . .
H7D3 H 1.3507 -0.5289 0.8819 0.084(11) Uiso 1 1 calc R . .
C1E C 1.0380(4) -0.2100(2) 0.78229(14) 0.0452(11) Uani 1 1 d . . .
H1E H 1.0649 -0.2245 0.7530 0.021(9) Uiso 1 1 calc R . .
C2E C 1.0556(4) -0.1355(2) 0.78683(14) 0.0445(11) Uani 1 1 d . . .
C3E C 0.9180(4) -0.2277(2) 0.7861(2) 0.0627(14) Uani 1 1 d . . .
H3E H 0.8953 -0.2192 0.8169 0.013(8) Uiso 1 1 calc R . .
C4E C 0.9026(6) -0.3017(3) 0.7769(3) 0.088(2) Uani 1 1 d . . .
H4E1 H 0.9419 -0.3275 0.7987 0.113(14) Uiso 1 1 calc R . .
H4E2 H 0.9302 -0.3121 0.7477 0.113(14) Uiso 1 1 calc R . .
H4E3 H 0.8259 -0.3126 0.7783 0.113(14) Uiso 1 1 calc R . .
C5E C 0.8450(5) -0.1899(3) 0.7571(2) 0.0812(18) Uani 1 1 d . . .
H5E1 H 0.7704 -0.2029 0.7628 0.082(10) Uiso 1 1 calc R . .
H5E2 H 0.8628 -0.1994 0.7265 0.082(10) Uiso 1 1 calc R . .
H5E3 H 0.8536 -0.1426 0.7627 0.082(10) Uiso 1 1 calc R . .
C1F C 1.0709(4) -0.1217(2) 0.70613(13) 0.0488(12) Uani 1 1 d . . .
H1F1 H 1.0128 -0.0963 0.6925 0.073(9) Uiso 1 1 calc R . .
H1F2 H 1.0526 -0.1687 0.7057 0.073(9) Uiso 1 1 calc R . .
H1F3 H 1.1378 -0.1145 0.6899 0.073(9) Uiso 1 1 calc R . .
C2F C 1.1116(4) -0.0301(2) 0.75785(17) 0.0484(12) Uani 1 1 d . . .
H2F H 1.1283 -0.0236 0.7895 0.059(14) Uiso 1 1 calc R . .
C3F C 1.0111(4) 0.0109(2) 0.74728(15) 0.0411(10) Uani 1 1 d . . .
C4F C 1.2083(4) -0.0091(3) 0.7323(2) 0.0670(16) Uani 1 1 d . . .
H4F1 H 1.2239 0.0377 0.7391 0.044(9) Uiso 1 1 calc R . .
H4F2 H 1.1909 -0.0118 0.7008 0.044(9) Uiso 1 1 calc R . .
C5F C 1.3100(5) -0.0500(3) 0.7409(3) 0.086(2) Uani 1 1 d . . .
H5F H 1.2967 -0.0951 0.7288 0.060(15) Uiso 1 1 calc R . .
C6F C 1.4019(6) -0.0221(5) 0.7166(4) 0.146(4) Uani 1 1 d . . .
H6F1 H 1.4685 -0.0437 0.7260 0.16(2) Uiso 1 1 calc R . .
H6F2 H 1.4068 0.0254 0.7224 0.16(2) Uiso 1 1 calc R . .
H6F3 H 1.3914 -0.0294 0.6852 0.16(2) Uiso 1 1 calc R . .
C7F C 1.3344(7) -0.0585(4) 0.7905(3) 0.111(3) Uani 1 1 d . . .
H7F1 H 1.3491 -0.0152 0.8034 0.23(3) Uiso 1 1 calc R . .
H7F2 H 1.3973 -0.0871 0.7942 0.23(3) Uiso 1 1 calc R . .
H7F3 H 1.2721 -0.0785 0.8050 0.23(3) Uiso 1 1 calc R . .
C1G C 0.8382(4) 0.0464(2) 0.77734(13) 0.0411(10) Uani 1 1 d . . .
H1G H 0.8419 0.0784 0.7525 0.033(10) Uiso 1 1 calc R . .
C2G C 0.8218(3) 0.0850(2) 0.81909(13) 0.0372(10) Uani 1 1 d . . .
C3G C 0.7440(5) -0.0009(3) 0.76923(17) 0.0567(13) Uani 1 1 d . . .
H3G1 H 0.6776 0.0246 0.7655 0.074(10) Uiso 1 1 calc R . .
H3G2 H 0.7363 -0.0307 0.7942 0.074(10) Uiso 1 1 calc R . .
H3G3 H 0.7579 -0.0267 0.7428 0.074(10) Uiso 1 1 calc R . .
C1H C 0.7843(3) 0.1933(2) 0.85118(13) 0.0361(10) Uani 1 1 d . . .
H1H H 0.7482 0.1696 0.8758 0.036(11) Uiso 1 1 calc R . .
C2H C 0.8962(3) 0.21570(18) 0.86544(13) 0.0324(9) Uani 1 1 d . . .
C3H C 0.7174(4) 0.2520(2) 0.83796(15) 0.0459(11) Uani 1 1 d . . .
H3H1 H 0.6461 0.2371 0.8286 0.059(8) Uiso 1 1 calc R . .
H3H2 H 0.7528 0.2752 0.8138 0.059(8) Uiso 1 1 calc R . .
H3H3 H 0.7100 0.2821 0.8629 0.059(8) Uiso 1 1 calc R . .
C1I C 0.8466(4) 0.1913(3) 0.94259(13) 0.0466(11) Uani 1 1 d . . .
H1I1 H 0.8821 0.1926 0.9712 0.069(9) Uiso 1 1 calc R . .
H1I2 H 0.8235 0.1461 0.9363 0.069(9) Uiso 1 1 calc R . .
H1I3 H 0.7838 0.2206 0.9429 0.069(9) Uiso 1 1 calc R . .
C2I C 1.0285(3) 0.23657(19) 0.92307(14) 0.0350(9) Uani 1 1 d . . .
H2I H 1.0725 0.2453 0.8963 0.042(11) Uiso 1 1 calc R . .
C3I C 1.0848(3) 0.1820(2) 0.94955(14) 0.0376(10) Uani 1 1 d . . .
C4I C 1.0186(4) 0.3007(2) 0.94837(15) 0.0477(11) Uani 1 1 d . . .
H4I1 H 0.9678 0.2941 0.9729 0.048(9) Uiso 1 1 calc R . .
H4I2 H 1.0897 0.3119 0.9610 0.048(9) Uiso 1 1 calc R . .
C5I C 0.9802(5) 0.3584(2) 0.92102(16) 0.0552(13) Uani 1 1 d . . .
H5I H 0.9300 0.3409 0.8983 0.041(11) Uiso 1 1 calc R . .
C6I C 1.0736(7) 0.3899(4) 0.8981(2) 0.102(3) Uani 1 1 d . . .
H6I1 H 1.0480 0.4270 0.8804 0.114(14) Uiso 1 1 calc R . .
H6I2 H 1.1085 0.3573 0.8792 0.114(14) Uiso 1 1 calc R . .
H6I3 H 1.1254 0.4059 0.9198 0.114(14) Uiso 1 1 calc R . .
C7I C 0.9187(8) 0.4088(3) 0.9484(2) 0.114(3) Uani 1 1 d . . .
H7I1 H 0.8510 0.3892 0.9585 0.130(17) Uiso 1 1 calc R . .
H7I2 H 0.9031 0.4479 0.9307 0.130(17) Uiso 1 1 calc R . .
H7I3 H 0.9623 0.4216 0.9737 0.130(17) Uiso 1 1 calc R . .
C1J C 1.0773(4) 0.1082(2) 0.88485(14) 0.0417(10) Uani 1 1 d . . .
H1J1 H 1.0034 0.0912 0.8849 0.063 Uiso 1 1 calc R . .
H1J2 H 1.1259 0.0745 0.8732 0.063 Uiso 1 1 calc R . .
H1J3 H 1.0811 0.1478 0.8665 0.063 Uiso 1 1 calc R . .
C2J C 1.1658(3) 0.0721(2) 0.95348(15) 0.0412(10) Uani 1 1 d . . .
H2J H 1.1866 0.0900 0.9827 0.039(11) Uiso 1 1 calc R . .
C3J C 1.2685(3) 0.0530(2) 0.92932(14) 0.0367(10) Uani 1 1 d . . .
C4J C 1.0948(4) 0.0117(2) 0.96071(19) 0.0571(14) Uani 1 1 d . . .
H4J1 H 1.0712 -0.0050 0.9319 0.074(12) Uiso 1 1 calc R . .
H4J2 H 1.1389 -0.0233 0.9745 0.074(12) Uiso 1 1 calc R . .
C5J C 0.9955(5) 0.0229(3) 0.9889(3) 0.091(2) Uani 1 1 d . . .
H5J H 0.9510 0.0583 0.9749 0.12(3) Uiso 1 1 calc R . .
C6J C 0.9294(5) -0.0407(3) 0.9896(3) 0.113(3) Uani 1 1 d . . .
H6J1 H 0.8684 -0.0355 1.0096 0.129(17) Uiso 1 1 calc R . .
H6J2 H 0.9749 -0.0773 0.9996 0.129(17) Uiso 1 1 calc R . .
H6J3 H 0.9027 -0.0502 0.9602 0.129(17) Uiso 1 1 calc R . .
C7J C 1.0269(9) 0.0460(4) 1.0350(4) 0.140(4) Uani 1 1 d . . .
H7J1 H 1.0665 0.0877 1.0330 0.18(2) Uiso 1 1 calc R . .
H7J2 H 1.0724 0.0125 1.0488 0.18(2) Uiso 1 1 calc R . .
H7J3 H 0.9617 0.0524 1.0525 0.18(2) Uiso 1 1 calc R . .
C1K C 1.3398(4) 0.1667(2) 0.94103(15) 0.0444(11) Uani 1 1 d . . .
H1K1 H 1.4124 0.1813 0.9489 0.049(7) Uiso 1 1 calc R . .
H1K2 H 1.2940 0.1671 0.9671 0.049(7) Uiso 1 1 calc R . .
H1K3 H 1.3097 0.1967 0.9191 0.049(7) Uiso 1 1 calc R . .
C2K C 1.4369(3) 0.0841(2) 0.89461(13) 0.0360(9) Uani 1 1 d . . .
H2K H 1.4271 0.0381 0.8833 0.011(8) Uiso 1 1 calc R . .
C3K C 1.5381(3) 0.0851(2) 0.92270(14) 0.0386(10) Uani 1 1 d . . .
C4K C 1.4466(4) 0.1304(2) 0.85538(14) 0.0428(11) Uani 1 1 d . . .
H4K H 1.4705 0.1748 0.8657 0.024(9) Uiso 1 1 calc R . .
C5K C 1.3388(4) 0.1373(3) 0.83202(16) 0.0557(13) Uani 1 1 d . . .
H5K1 H 1.2893 0.1629 0.8502 0.092(11) Uiso 1 1 calc R . .
H5K2 H 1.3084 0.0933 0.8267 0.092(11) Uiso 1 1 calc R . .
H5K3 H 1.3494 0.1599 0.8041 0.092(11) Uiso 1 1 calc R . .
C6K C 1.5311(4) 0.1023(3) 0.82432(16) 0.0546(13) Uani 1 1 d . . .
H6K1 H 1.5406 0.1323 0.7995 0.052(7) Uiso 1 1 calc R . .
H6K2 H 1.5074 0.0590 0.8137 0.052(7) Uiso 1 1 calc R . .
H6K3 H 1.5996 0.0974 0.8398 0.052(7) Uiso 1 1 calc R . .
O13 O 0.8720(7) 0.1873(4) 1.1144(3) 0.158(3) Uani 1 1 d . . .
C13 C 0.9017(14) 0.1742(5) 1.1595(4) 0.181(6) Uani 1 1 d . . .
OW1 O 1.0388(3) -0.17174(19) 0.90417(10) 0.0670(10) Uani 1 1 d . . .
OW2 O 1.0654(3) 0.22538(17) 1.07340(11) 0.0674(10) Uani 1 1 d . . .
OW3 O 0.8709(16) -0.0646(9) 0.8953(9) 0.201(10) Uani 0.40 1 d P . .
H13A H 0.9185 0.2152 1.1754 0.302 Uiso 1 1 d . . .
H13B H 0.9658 0.1449 1.1613 0.302 Uiso 1 1 d . . .
H13C H 0.8422 0.1516 1.1752 0.302 Uiso 1 1 d . . .
HW11 H 1.1009 -0.1611 0.9321 0.302 Uiso 1 1 d . . .
HW12 H 1.0544 -0.1347 0.8847 0.302 Uiso 1 1 d . . .
HW21 H 1.0876 0.2063 1.0407 0.302 Uiso 1 1 d . . .
HW22 H 1.0984 0.2724 1.0719 0.302 Uiso 1 1 d . . .
HW31 H 0.9144 -0.0930 0.9006 0.302 Uiso 0.40 1 d P . .
HW32 H 0.8554 -0.0263 0.8863 0.302 Uiso 0.20 1 d P . .
HW33 H 0.8031 -0.0527 0.8913 0.302 Uiso 0.20 1 d P . .
H13 H 0.9306 0.1992 1.1022 0.302 Uiso 1 1 d . . .

loop_
_atom_site_aniso_label
_atom_site_aniso_U_11
_atom_site_aniso_U_22
_atom_site_aniso_U_33
_atom_site_aniso_U_23
_atom_site_aniso_U_13
_atom_site_aniso_U_12
O1 0.0552(19) 0.0497(18) 0.0441(17) 0.0079(14) -0.0143(16) 0.0052(16)
O2 0.066(2) 0.0402(17) 0.0520(19) 0.0046(15) -0.0168(17) 0.0011(17)
O3 0.0514(19) 0.0574(19) 0.0364(16) -0.0034(14) 0.0030(14) -0.0189(17)
O4 0.063(2) 0.0467(18) 0.0299(16) -0.0036(13) -0.0004(14) 0.0080(16)
O5 0.124(3) 0.0421(17) 0.0357(18) -0.0017(15) -0.011(2) 0.015(2)
O6 0.059(2) 0.0521(19) 0.0499(19) 0.0124(17) 0.0074(16) 0.0120(16)
O7 0.073(2) 0.0373(16) 0.0355(16) 0.0061(14) -0.0067(15) -0.0074(16)
O8 0.0445(16) 0.0415(16) 0.0330(15) 0.0065(13) 0.0045(14) -0.0026(14)
O9 0.0526(18) 0.0496(17) 0.0329(16) 0.0052(13) -0.0013(14) 0.0062(15)
O10 0.0419(17) 0.0300(16) 0.0588(19) 0.0035(14) 0.0047(15) 0.0019(13)
O11 0.0406(17) 0.0457(18) 0.0579(19) -0.0023(15) -0.0002(15) -0.0091(15)
O12 0.054(2) 0.092(3) 0.0452(19) 0.0015(19) 0.0059(16) 0.000(2)
N1 0.0395(19) 0.044(2) 0.0370(18) -0.0005(16) -0.0057(17) -0.0030(17)
N2 0.054(2) 0.0321(18) 0.0359(19) 0.0080(15) -0.0103(18) 0.0018(17)
N3 0.056(2) 0.0289(18) 0.0262(17) 0.0030(14) -0.0023(16) -0.0028(17)
N4 0.0391(19) 0.0351(18) 0.0265(16) 0.0007(14) -0.0012(15) -0.0023(16)
N5 0.051(2) 0.0393(19) 0.0296(19) 0.0019(15) 0.0003(16) 0.0078(18)
N6 0.054(2) 0.0337(19) 0.038(2) -0.0047(16) -0.0058(18) 0.0043(17)
N7 0.058(2) 0.045(2) 0.038(2) 0.0043(17) -0.0043(19) 0.0102(19)
N8 0.041(2) 0.038(2) 0.0263(18) 0.0024(15) -0.0020(15) -0.0021(16)
N9 0.0373(18) 0.0288(16) 0.0320(18) 0.0021(14) 0.0034(15) 0.0022(15)
N10 0.0354(18) 0.0321(18) 0.0399(19) 0.0046(16) 0.0016(16) 0.0028(15)
N11 0.0380(18) 0.0308(17) 0.0368(18) 0.0018(15) -0.0006(16) 0.0026(16)
C1A 0.047(3) 0.068(3) 0.052(3) 0.008(3) -0.014(2) -0.010(3)
C2A 0.044(2) 0.045(2) 0.027(2) -0.0010(18) -0.0068(19) 0.008(2)
C3A 0.045(3) 0.035(2) 0.037(2) -0.0035(19) -0.009(2) 0.007(2)
C4A 0.054(3) 0.064(3) 0.046(3) -0.002(2) -0.011(2) 0.020(3)
C5A 0.091(4) 0.053(3) 0.045(3) 0.000(2) -0.004(3) 0.018(3)
C6A 0.078(4) 0.054(3) 0.070(3) -0.015(3) 0.001(3) 0.002(3)
C7A 0.074(4) 0.085(4) 0.081(4) -0.027(4) 0.015(3) -0.013(4)
C8A 0.081(4) 0.083(4) 0.064(4) -0.026(3) 0.006(3) -0.013(3)
C9A 0.118(6) 0.125(6) 0.101(6) -0.054(5) 0.015(5) -0.012(5)
C10A 0.077(4) 0.071(4) 0.071(4) -0.010(3) 0.002(3) 0.015(3)
C1B 0.060(3) 0.028(2) 0.037(2) 0.0028(18) -0.009(2) -0.005(2)
C2B 0.052(3) 0.035(2) 0.029(2) 0.0040(18) -0.002(2) 0.003(2)
C3B 0.064(3) 0.045(3) 0.046(3) -0.007(2) -0.009(2) -0.004(2)
C4B 0.072(4) 0.066(3) 0.048(3) -0.005(3) 0.005(3) -0.010(3)
C5B 0.102(5) 0.117(6) 0.051(3) -0.015(4) 0.010(3) 0.002(4)
C1C 0.074(3) 0.037(2) 0.047(3) 0.002(2) -0.012(3) 0.006(2)
C2C 0.048(3) 0.034(2) 0.030(2) 0.0012(17) 0.0014(19) -0.0045(19)
C3C 0.040(2) 0.033(2) 0.036(2) 0.0030(18) -0.002(2) -0.003(2)
C1D 0.053(3) 0.047(3) 0.035(2) 0.003(2) -0.002(2) -0.009(2)
C2D 0.035(2) 0.036(2) 0.031(2) 0.0029(17) -0.0013(18) 0.0015(19)
C3D 0.046(2) 0.032(2) 0.031(2) -0.0036(17) -0.0001(19) -0.002(2)
C4D 0.050(3) 0.040(2) 0.037(2) 0.0016(19) -0.001(2) 0.007(2)
C5D 0.076(4) 0.047(3) 0.046(3) 0.001(2) -0.009(3) 0.022(3)
C6D 0.068(4) 0.068(4) 0.086(4) 0.004(3) -0.028(3) 0.019(3)
C7D 0.101(5) 0.044(3) 0.068(3) 0.007(3) -0.013(3) 0.022(3)
C1E 0.065(3) 0.036(2) 0.035(2) 0.0021(19) -0.006(2) 0.009(2)
C2E 0.063(3) 0.033(2) 0.038(2) -0.002(2) -0.013(2) 0.010(2)
C3E 0.063(3) 0.052(3) 0.074(4) 0.003(3) -0.019(3) 0.009(3)
C4E 0.079(4) 0.056(3) 0.130(6) -0.003(4) -0.033(4) -0.002(3)
C5E 0.068(4) 0.069(4) 0.107(5) 0.011(4) -0.019(4) -0.002(3)
C1F 0.070(3) 0.043(3) 0.034(2) 0.002(2) 0.002(2) 0.003(2)
C2F 0.050(3) 0.032(2) 0.063(3) 0.003(2) -0.008(2) 0.001(2)
C3F 0.052(3) 0.026(2) 0.045(3) 0.001(2) -0.007(2) -0.002(2)
C4F 0.052(3) 0.039(3) 0.109(5) 0.003(3) 0.001(3) 0.001(2)
C5F 0.058(4) 0.060(4) 0.139(6) 0.013(4) 0.009(4) 0.004(3)
C6F 0.066(5) 0.138(8) 0.236(12) 0.058(8) 0.015(6) 0.021(5)
C7F 0.097(5) 0.114(6) 0.122(6) -0.007(5) -0.041(5) 0.028(5)
C1G 0.052(3) 0.036(2) 0.035(2) 0.0032(19) -0.003(2) 0.006(2)
C2G 0.042(2) 0.033(2) 0.037(2) 0.0055(19) -0.0042(19) -0.0072(19)
C3G 0.071(3) 0.053(3) 0.046(3) -0.010(2) 0.002(3) -0.009(3)
C1H 0.041(2) 0.038(2) 0.029(2) -0.0017(18) 0.0069(18) -0.002(2)
C2H 0.043(2) 0.0217(19) 0.033(2) 0.0002(16) 0.003(2) 0.0027(18)
C3H 0.043(2) 0.049(3) 0.046(3) -0.005(2) -0.002(2) -0.001(2)
C1I 0.043(2) 0.064(3) 0.033(2) 0.005(2) 0.002(2) -0.003(2)
C2I 0.035(2) 0.031(2) 0.039(2) 0.0036(18) -0.0005(19) 0.0009(18)
C3I 0.039(2) 0.038(2) 0.036(2) 0.0033(19) 0.004(2) 0.001(2)
C4I 0.058(3) 0.039(2) 0.046(3) -0.002(2) -0.007(2) 0.004(2)
C5I 0.078(3) 0.033(2) 0.055(3) -0.005(2) -0.025(3) 0.004(2)
C6I 0.133(6) 0.085(5) 0.087(5) 0.041(4) -0.035(5) -0.030(5)
C7I 0.182(8) 0.067(4) 0.093(5) -0.017(4) -0.033(5) 0.058(5)
C1J 0.041(2) 0.037(2) 0.047(3) -0.0052(19) -0.003(2) 0.004(2)
C2J 0.040(2) 0.037(2) 0.047(3) 0.010(2) 0.003(2) 0.005(2)
C3J 0.036(2) 0.032(2) 0.042(2) 0.0054(19) -0.003(2) 0.0022(19)
C4J 0.043(3) 0.041(3) 0.088(4) 0.022(3) 0.017(3) 0.003(2)
C5J 0.063(4) 0.056(3) 0.153(7) 0.047(4) 0.057(4) 0.016(3)
C6J 0.052(3) 0.081(4) 0.207(9) 0.072(5) 0.040(5) -0.001(3)
C7J 0.176(9) 0.075(5) 0.169(9) 0.022(6) 0.121(8) 0.003(5)
C1K 0.040(2) 0.043(2) 0.051(3) -0.004(2) 0.004(2) -0.004(2)
C2K 0.033(2) 0.036(2) 0.039(2) -0.0005(18) 0.0040(18) -0.0013(19)
C3K 0.035(2) 0.039(2) 0.042(2) -0.007(2) 0.010(2) -0.002(2)
C4K 0.045(3) 0.040(2) 0.043(2) 0.005(2) 0.003(2) -0.004(2)
C5K 0.058(3) 0.060(3) 0.049(3) 0.019(2) 0.001(2) 0.003(3)
C6K 0.053(3) 0.067(3) 0.044(3) 0.003(2) 0.008(2) -0.010(3)
O13 0.184(7) 0.128(5) 0.162(6) 0.049(5) 0.032(6) -0.019(5)
C13 0.279(17) 0.108(7) 0.157(9) 0.009(7) 0.067(11) -0.045(9)
OW1 0.068(2) 0.090(3) 0.0426(18) -0.0010(18) -0.0017(17) 0.024(2)
OW2 0.098(3) 0.059(2) 0.0451(18) -0.0056(16) 0.003(2) 0.011(2)
OW3 0.146(14) 0.131(13) 0.33(3) 0.095(17) 0.072(18) 0.031(12)

loop_
_atom_type_symbol
_atom_type_description
_atom_type_scat_dispersion_real
_atom_type_scat_dispersion_imag
_atom_type_scat_source
C C 0.0033 0.0016 'International Tables Vol C Tables 4.2.6.8 and 6.1.1.4'
H H 0.0000 0.0000 'International Tables Vol C Tables 4.2.6.8 and 6.1.1.4'
N N 0.0061 0.0033 'International Tables Vol C Tables 4.2.6.8 and 6.1.1.4'
O O 0.0106 0.0060 'International Tables Vol C Tables 4.2.6.8 and 6.1.1.4'

loop_
_geom_angle_atom_site_label_1
_geom_angle_atom_site_label_2
_geom_angle_atom_site_label_3
_geom_angle
_geom_angle_site_symmetry_1
_geom_angle_site_symmetry_3
_geom_angle_publ_flag
C3K N1 C1A 115.4(4) . . ?
C3K N1 C2A 123.6(3) . . ?
C1A N1 C2A 117.3(4) . . ?
C3A N2 C1B 122.3(4) . . ?
C2B N3 C2C 116.7(3) . . ?
C2B N3 C1C 123.9(4) . . ?
C2C N3 C1C 115.1(3) . . ?
C3C N4 C1D 122.0(3) . . ?
C3C N4 C2D 118.1(3) . . ?
C1D N4 C2D 119.3(3) . . ?
C3D N5 C1E 122.5(3) . . ?
C2E N6 C1F 124.5(4) . . ?
C2E N6 C2F 117.9(4) . . ?
C1F N6 C2F 116.3(4) . . ?
C3F N7 C1G 122.9(4) . . ?
C2G N8 C1H 123.1(3) . . ?
C2H N9 C1I 123.3(3) . . ?
C2H N9 C2I 118.8(3) . . ?
C1I N9 C2I 117.8(3) . . ?
C3I N10 C1J 124.4(3) . . ?
C3I N10 C2J 120.0(4) . . ?
C1J N10 C2J 115.4(3) . . ?
C3J N11 C1K 124.7(4) . . ?
C3J N11 C2K 118.4(3) . . ?
C1K N11 C2K 116.8(3) . . ?
N1 C2A C3A 111.1(3) . . ?
N1 C2A C4A 107.9(4) . . ?
C3A C2A C4A 113.3(4) . . ?
O1 C3A N2 122.6(4) . . ?
O1 C3A C2A 121.4(4) . . ?
N2 C3A C2A 115.9(4) . . ?
O12 C4A C5A 109.4(4) . . ?
O12 C4A C2A 107.4(4) . . ?
C5A C4A C2A 114.5(5) . . ?
C4A C5A C10A 107.2(5) . . ?
C4A C5A C6A 110.9(4) . . ?
C10A C5A C6A 111.5(4) . . ?
C7A C6A C5A 113.8(5) . . ?
C8A C7A C6A 125.0(7) . . ?
C7A C8A C9A 123.9(7) . . ?
N2 C1B C3B 112.5(3) . . ?
N2 C1B C2B 105.9(3) . . ?
C3B C1B C2B 111.6(4) . . ?
O2 C2B N3 122.0(4) . . ?
O2 C2B C1B 117.9(4) . . ?
N3 C2B C1B 120.2(4) . . ?
C1B C3B C4B 114.4(4) . . ?
C5B C4B C3B 113.3(5) . . ?
N3 C2C C3C 109.5(3) . . ?
O3 C3C N4 122.8(4) . . ?
O3 C3C C2C 119.8(4) . . ?
N4 C3C C2C 117.4(4) . . ?
N4 C2D C3D 113.6(3) . . ?
N4 C2D C4D 112.3(3) . . ?
C3D C2D C4D 109.9(3) . . ?
O4 C3D N5 123.4(4) . . ?
O4 C3D C2D 118.4(4) . . ?
N5 C3D C2D 118.2(3) . . ?
C2D C4D C5D 114.5(4) . . ?
C6D C5D C4D 111.9(4) . . ?
C6D C5D C7D 111.1(5) . . ?
C4D C5D C7D 108.9(4) . . ?
N5 C1E C2E 107.3(4) . . ?
N5 C1E C3E 111.7(4) . . ?
C2E C1E C3E 111.1(4) . . ?
O5 C2E N6 122.1(4) . . ?
O5 C2E C1E 118.5(4) . . ?
N6 C2E C1E 119.4(4) . . ?
C5E C3E C4E 108.5(5) . . ?
C5E C3E C1E 115.3(5) . . ?
C4E C3E C1E 109.5(5) . . ?
N6 C2F C4F 112.6(4) . . ?
N6 C2F C3F 108.1(4) . . ?
C4F C2F C3F 113.0(4) . . ?
O6 C3F N7 123.2(4) . . ?
O6 C3F C2F 123.5(4) . . ?
N7 C3F C2F 113.2(4) . . ?
C2F C4F C5F 114.8(5) . . ?
C6F C5F C4F 110.1(5) . . ?
C6F C5F C7F 112.5(7) . . ?
C4F C5F C7F 112.8(6) . . ?
N7 C1G C2G 107.8(4) . . ?
N7 C1G C3G 112.9(4) . . ?
C2G C1G C3G 110.9(4) . . ?
O7 C2G N8 122.1(4) . . ?
O7 C2G C1G 121.8(4) . . ?
N8 C2G C1G 116.1(4) . . ?
N8 C1H C3H 110.3(3) . . ?
N8 C1H C2H 107.4(3) . . ?
C3H C1H C2H 110.2(3) . . ?
O8 C2H N9 122.1(4) . . ?
O8 C2H C1H 119.3(3) . . ?
N9 C2H C1H 118.6(3) . . ?
N9 C2I C4I 110.6(3) . . ?
N9 C2I C3I 109.5(3) . . ?
C4I C2I C3I 112.5(3) . . ?
O9 C3I N10 121.9(4) . . ?
O9 C3I C2I 119.4(4) . . ?
N10 C3I C2I 118.6(4) . . ?
C5I C4I C2I 113.8(4) . . ?
C6I C5I C4I 110.0(5) . . ?
C6I C5I C7I 111.2(6) . . ?
C4I C5I C7I 111.7(5) . . ?
N10 C2J C3J 110.0(3) . . ?
N10 C2J C4J 112.1(4) . . ?
C3J C2J C4J 110.5(4) . . ?
O10 C3J N11 121.6(4) . . ?
O10 C3J C2J 120.0(4) . . ?
N11 C3J C2J 118.4(4) . . ?
C5J C4J C2J 115.5(4) . . ?
C4J C5J C6J 108.5(6) . . ?
C4J C5J C7J 111.1(6) . . ?
C6J C5J C7J 112.2(6) . . ?
N11 C2K C3K 107.7(3) . . ?
N11 C2K C4K 113.2(3) . . ?
C3K C2K C4K 111.7(3) . . ?
O11 C3K N1 119.1(4) . . ?
O11 C3K C2K 119.6(4) . . ?
N1 C3K C2K 121.0(4) . . ?
C5K C4K C6K 110.3(4) . . ?
C5K C4K C2K 110.8(4) . . ?
C6K C4K C2K 108.3(4) . . ?

loop_
_geom_bond_atom_site_label_1
_geom_bond_atom_site_label_2
_geom_bond_distance
_geom_bond_site_symmetry_2
_geom_bond_publ_flag
O1 C3A 1.235(5) . ?
O2 C2B 1.231(5) . ?
O3 C3C 1.219(5) . ?
O4 C3D 1.227(5) . ?
O5 C2E 1.234(5) . ?
O6 C3F 1.209(5) . ?
O7 C2G 1.241(5) . ?
O8 C2H 1.222(5) . ?
O9 C3I 1.231(5) . ?
O10 C3J 1.231(5) . ?
O11 C3K 1.239(5) . ?
O12 C4A 1.407(6) . ?
N1 C3K 1.355(6) . ?
N1 C1A 1.469(6) . ?
N1 C2A 1.474(6) . ?
N2 C3A 1.334(6) . ?
N2 C1B 1.470(6) . ?
N3 C2B 1.335(5) . ?
N3 C2C 1.447(5) . ?
N3 C1C 1.466(6) . ?
N4 C3C 1.362(5) . ?
N4 C1D 1.456(6) . ?
N4 C2D 1.461(5) . ?
N5 C3D 1.326(5) . ?
N5 C1E 1.465(5) . ?
N6 C2E 1.352(6) . ?
N6 C1F 1.465(5) . ?
N6 C2F 1.467(6) . ?
N7 C3F 1.350(6) . ?
N7 C1G 1.434(6) . ?
N8 C2G 1.332(5) . ?
N8 C1H 1.453(5) . ?
N9 C2H 1.371(5) . ?
N9 C1I 1.459(5) . ?
N9 C2I 1.473(5) . ?
N10 C3I 1.346(5) . ?
N10 C1J 1.460(5) . ?
N10 C2J 1.476(5) . ?
N11 C3J 1.350(5) . ?
N11 C1K 1.465(5) . ?
N11 C2K 1.479(5) . ?
C2A C3A 1.517(6) . ?
C2A C4A 1.547(6) . ?
C4A C5A 1.508(7) . ?
C5A C10A 1.540(8) . ?
C5A C6A 1.550(8) . ?
C6A C7A 1.480(8) . ?
C7A C8A 1.304(8) . ?
C8A C9A 1.519(10) . ?
C1B C3B 1.507(6) . ?
C1B C2B 1.534(6) . ?
C3B C4B 1.513(7) . ?
C4B C5B 1.506(8) . ?
C2C C3C 1.521(6) . ?
C2D C3D 1.530(6) . ?
C2D C4D 1.531(6) . ?
C4D C5D 1.532(6) . ?
C5D C6D 1.517(8) . ?
C5D C7D 1.533(7) . ?
C1E C2E 1.531(6) . ?
C1E C3E 1.539(8) . ?
C3E C5E 1.483(8) . ?
C3E C4E 1.537(8) . ?
C2F C4F 1.496(7) . ?
C2F C3F 1.534(7) . ?
C4F C5F 1.535(8) . ?
C5F C6F 1.475(11) . ?
C5F C7F 1.556(11) . ?
C1G C2G 1.512(6) . ?
C1G C3G 1.534(7) . ?
C1H C3H 1.506(6) . ?
C1H C2H 1.527(6) . ?
C2I C4I 1.518(6) . ?
C2I C3I 1.539(6) . ?
C4I C5I 1.515(6) . ?
C5I C6I 1.498(9) . ?
C5I C7I 1.526(9) . ?
C2J C3J 1.525(6) . ?
C2J C4J 1.526(6) . ?
C4J C5J 1.522(8) . ?
C5J C6J 1.529(9) . ?
C5J C7J 1.538(13) . ?
C2K C3K 1.524(6) . ?
C2K C4K 1.529(6) . ?
C4K C5K 1.525(7) . ?
C4K C6K 1.527(7) . ?
O13 C13 1.456(14) . ?

loop_
_geom_hbond_atom_site_label_D
_geom_hbond_atom_site_label_H
_geom_hbond_atom_site_label_A
_geom_hbond_distance_DH
_geom_hbond_distance_HA
_geom_hbond_distance_DA
_geom_hbond_angle_DHA
_geom_hbond_site_symmetry_A
O12 H12 O7 0.84 2.13 2.847(5) 142.9 1_655
O12 H12 OW3 0.84 2.20 2.87(2) 135.7 1_655
N2 H2 O10 0.88 2.16 2.991(4) 157.4 .
N5 H5 OW1 0.88 2.31 3.147(5) 158.8 .
N7 H7 O5 0.88 2.42 3.092(5) 134.0 .
N8 H8 O4 0.88 1.92 2.795(4) 172.8 3_756
O13 H13 OW2 0.853(8) 1.966(4) 2.819(9) 179.0(6) .
OW1 HW12 O5 0.976(4) 1.960(3) 2.782(5) 140.3(2) .
OW1 HW11 O2 1.172(4) 1.717(3) 2.888(5) 176.9(2) .
OW2 HW22 O11 1.038(4) 1.832(3) 2.795(5) 152.7(2) 4_457
OW2 HW21 O9 1.109(3) 1.668(3) 2.762(4) 167.9(2) .
OW3 HW31 OW1 0.807(18) 2.224(4) 3.024(18) 171.1(19) .
OW3 HW32 O7 0.844(17) 1.987(3) 2.823(17) 170.2(18) .
OW3 HW33 O12 0.88(2) 1.989(4) 2.87(2) 171.6(19) 1_455

loop_
_geom_torsion_atom_site_label_1
_geom_torsion_atom_site_label_2
_geom_torsion_atom_site_label_3
_geom_torsion_atom_site_label_4
_geom_torsion
_geom_torsion_site_symmetry_1
_geom_torsion_site_symmetry_2
_geom_torsion_site_symmetry_3
_geom_torsion_site_symmetry_4
_geom_torsion_publ_flag
C3K N1 C2A C3A -137.1(4) . . . . ?
C1A N1 C2A C3A 65.6(5) . . . . ?
C3K N1 C2A C4A 98.1(4) . . . . ?
C1A N1 C2A C4A -59.1(5) . . . . ?
C1B N2 C3A O1 -2.3(6) . . . . ?
C1B N2 C3A C2A 174.2(3) . . . . ?
N1 C2A C3A O1 -72.1(5) . . . . ?
C4A C2A C3A O1 49.5(5) . . . . ?
N1 C2A C3A N2 111.5(4) . . . . ?
C4A C2A C3A N2 -126.9(4) . . . . ?
N1 C2A C4A O12 -58.4(4) . . . . ?
C3A C2A C4A O12 178.2(4) . . . . ?
N1 C2A C4A C5A 179.9(4) . . . . ?
C3A C2A C4A C5A 56.5(5) . . . . ?
O12 C4A C5A C10A 66.0(5) . . . . ?
C2A C4A C5A C10A -173.4(4) . . . . ?
O12 C4A C5A C6A -55.9(6) . . . . ?
C2A C4A C5A C6A 64.7(5) . . . . ?
C4A C5A C6A C7A 169.1(5) . . . . ?
C10A C5A C6A C7A 49.7(7) . . . . ?
C5A C6A C7A C8A -122.1(7) . . . . ?
C6A C7A C8A C9A -177.7(7) . . . . ?
C3A N2 C1B C3B 90.9(5) . . . . ?
C3A N2 C1B C2B -146.8(4) . . . . ?
C2C N3 C2B O2 14.9(6) . . . . ?
C1C N3 C2B O2 170.6(4) . . . . ?
C2C N3 C2B C1B -164.6(4) . . . . ?
C1C N3 C2B C1B -8.9(6) . . . . ?
N2 C1B C2B O2 -52.0(5) . . . . ?
C3B C1B C2B O2 70.7(5) . . . . ?
N2 C1B C2B N3 127.5(4) . . . . ?
C3B C1B C2B N3 -109.7(5) . . . . ?
N2 C1B C3B C4B 178.8(4) . . . . ?
C2B C1B C3B C4B 59.9(5) . . . . ?
C1B C3B C4B C5B 174.1(5) . . . . ?
C2B N3 C2C C3C 76.1(5) . . . . ?
C1C N3 C2C C3C -81.7(4) . . . . ?
C1D N4 C3C O3 179.5(4) . . . . ?
C2D N4 C3C O3 7.8(6) . . . . ?
C1D N4 C3C C2C 0.4(5) . . . . ?
C2D N4 C3C C2C -171.4(3) . . . . ?
N3 C2C C3C O3 -1.1(5) . . . . ?
N3 C2C C3C N4 178.0(3) . . . . ?
C3C N4 C2D C3D -117.9(4) . . . . ?
C1D N4 C2D C3D 70.2(5) . . . . ?
C3C N4 C2D C4D 116.6(4) . . . . ?
C1D N4 C2D C4D -55.4(5) . . . . ?
C1E N5 C3D O4 3.9(6) . . . . ?
C1E N5 C3D C2D -176.9(4) . . . . ?
N4 C2D C3D O4 -169.5(4) . . . . ?
C4D C2D C3D O4 -42.8(5) . . . . ?
N4 C2D C3D N5 11.2(5) . . . . ?
C4D C2D C3D N5 138.0(4) . . . . ?
N4 C2D C4D C5D -53.3(5) . . . . ?
C3D C2D C4D C5D 179.3(4) . . . . ?
C2D C4D C5D C6D -62.8(6) . . . . ?
C2D C4D C5D C7D 174.0(5) . . . . ?
C3D N5 C1E C2E -119.6(4) . . . . ?
C3D N5 C1E C3E 118.3(5) . . . . ?
C1F N6 C2E O5 -161.0(5) . . . . ?
C2F N6 C2E O5 5.4(7) . . . . ?
C1F N6 C2E C1E 19.5(7) . . . . ?
C2F N6 C2E C1E -174.0(4) . . . . ?
N5 C1E C2E O5 -51.3(6) . . . . ?
C3E C1E C2E O5 71.1(6) . . . . ?
N5 C1E C2E N6 128.2(4) . . . . ?
C3E C1E C2E N6 -109.4(5) . . . . ?
N5 C1E C3E C5E 171.6(5) . . . . ?
C2E C1E C3E C5E 51.8(6) . . . . ?
N5 C1E C3E C4E -65.7(6) . . . . ?
C2E C1E C3E C4E 174.5(5) . . . . ?
C2E N6 C2F C4F 138.2(5) . . . . ?
C1F N6 C2F C4F -54.2(5) . . . . ?
C2E N6 C2F C3F -96.3(5) . . . . ?
C1F N6 C2F C3F 71.3(5) . . . . ?
C1G N7 C3F O6 1.6(7) . . . . ?
C1G N7 C3F C2F -177.5(4) . . . . ?
N6 C2F C3F O6 -98.1(5) . . . . ?
C4F C2F C3F O6 27.2(7) . . . . ?
N6 C2F C3F N7 81.0(5) . . . . ?
C4F C2F C3F N7 -153.7(4) . . . . ?
N6 C2F C4F C5F -55.6(7) . . . . ?
C3F C2F C4F C5F -178.5(5) . . . . ?
C2F C4F C5F C6F -175.8(7) . . . . ?
C2F C4F C5F C7F -49.1(8) . . . . ?
C3F N7 C1G C2G -136.2(4) . . . . ?
C3F N7 C1G C3G 101.0(5) . . . . ?
C1H N8 C2G O7 3.7(6) . . . . ?
C1H N8 C2G C1G -177.2(4) . . . . ?
N7 C1G C2G O7 -53.1(5) . . . . ?
C3G C1G C2G O7 70.9(5) . . . . ?
N7 C1G C2G N8 127.8(4) . . . . ?
C3G C1G C2G N8 -108.2(4) . . . . ?
C2G N8 C1H C3H -157.7(4) . . . . ?
C2G N8 C1H C2H 82.1(5) . . . . ?
C1I N9 C2H O8 178.7(4) . . . . ?
C2I N9 C2H O8 1.5(5) . . . . ?
C1I N9 C2H C1H -1.1(5) . . . . ?
C2I N9 C2H C1H -178.2(3) . . . . ?
N8 C1H C2H O8 48.3(5) . . . . ?
C3H C1H C2H O8 -71.9(4) . . . . ?
N8 C1H C2H N9 -131.9(3) . . . . ?
C3H C1H C2H N9 107.9(4) . . . . ?
C2H N9 C2I C4I 109.7(4) . . . . ?
C1I N9 C2I C4I -67.6(5) . . . . ?
C2H N9 C2I C3I -125.8(4) . . . . ?
C1I N9 C2I C3I 56.9(4) . . . . ?
C1J N10 C3I O9 177.4(4) . . . . ?
C2J N10 C3I O9 1.3(6) . . . . ?
C1J N10 C3I C2I -5.6(6) . . . . ?
C2J N10 C3I C2I 178.3(3) . . . . ?
N9 C2I C3I O9 -119.4(4) . . . . ?
C4I C2I C3I O9 4.0(6) . . . . ?
N9 C2I C3I N10 63.5(5) . . . . ?
C4I C2I C3I N10 -173.0(4) . . . . ?
N9 C2I C4I C5I -66.6(5) . . . . ?
C3I C2I C4I C5I 170.6(4) . . . . ?
C2I C4I C5I C6I -85.0(6) . . . . ?
C2I C4I C5I C7I 151.0(6) . . . . ?
C3I N10 C2J C3J -124.2(4) . . . . ?
C1J N10 C2J C3J 59.4(5) . . . . ?
C3I N10 C2J C4J 112.5(4) . . . . ?
C1J N10 C2J C4J -64.0(5) . . . . ?
C1K N11 C3J O10 -175.6(4) . . . . ?
C2K N11 C3J O10 7.7(6) . . . . ?
C1K N11 C3J C2J 5.0(6) . . . . ?
C2K N11 C3J C2J -171.6(3) . . . . ?
N10 C2J C3J O10 -118.6(4) . . . . ?
C4J C2J C3J O10 5.7(6) . . . . ?
N10 C2J C3J N11 60.8(5) . . . . ?
C4J C2J C3J N11 -174.9(4) . . . . ?
N10 C2J C4J C5J -63.3(6) . . . . ?
C3J C2J C4J C5J 173.6(5) . . . . ?
C2J C4J C5J C6J 175.5(6) . . . . ?
C2J C4J C5J C7J -60.7(7) . . . . ?
C3J N11 C2K C3K -115.8(4) . . . . ?
C1K N11 C2K C3K 67.3(4) . . . . ?
C3J N11 C2K C4K 120.2(4) . . . . ?
C1K N11 C2K C4K -56.7(5) . . . . ?
C1A N1 C3K O11 -3.0(6) . . . . ?
C2A N1 C3K O11 -160.7(4) . . . . ?
C1A N1 C3K C2K -176.7(4) . . . . ?
C2A N1 C3K C2K 25.6(6) . . . . ?
N11 C2K C3K O11 -89.7(4) . . . . ?
C4K C2K C3K O11 35.2(5) . . . . ?
N11 C2K C3K N1 83.9(4) . . . . ?
C4K C2K C3K N1 -151.2(4) . . . . ?
N11 C2K C4K C5K -48.8(5) . . . . ?
C3K C2K C4K C5K -170.7(4) . . . . ?
N11 C2K C4K C6K -170.0(4) . . . . ?
C3K C2K C4K C6K 68.2(5) . . . . ?
